data_7026839
loop_
_publ_author_name
'Ni, Chengbao'
'Fettinger, James C.'
'Long, Gary J.'
'Power, Philip P.'

_publ_section_title
;
 Terphenyl substituted derivatives of manganese(II): distorted geometries
 and resistance to elimination.
;
_journal_issue 44
_journal_name_full 'Dalton transactions (Cambridge, England : 2003)'
_journal_page_first 10664
_journal_page_last 10670
_journal_paper_doi 10.1039/c0dt00771d
_journal_volume 39
_journal_year 2010
_chemical_formula_moiety 'C40 H58 Mn'
_chemical_formula_sum 'C40 H58 Mn'
_chemical_formula_weight 593.80
_chemical_name_systematic ?
_space_group_IT_number 14
_symmetry_cell_setting monoclinic
_symmetry_space_group_name_Hall '-P 2yn'
_symmetry_space_group_name_H-M 'P 1 21/n 1'
_atom_sites_solution_hydrogens geom
_atom_sites_solution_primary direct
_atom_sites_solution_secondary difmap
_audit_creation_method SHELXL-97
_cell_angle_alpha 90.00
_cell_angle_beta 93.716(2)
_cell_angle_gamma 90.00
_cell_formula_units_Z 4
_cell_length_a 8.8403(10)
_cell_length_b 16.8782(19)
_cell_length_c 24.175(3)
_cell_measurement_reflns_used 9092
_cell_measurement_temperature 90(2)
_cell_measurement_theta_max 27.34
_cell_measurement_theta_min 2.41
_cell_volume 3599.5(7)
_computing_cell_refinement 'Bruker SAINT'
_computing_data_collection 'Bruker APEX2'
_computing_data_reduction 'Bruker SAINT'
_computing_molecular_graphics 'Bruker SHELXTL'
_computing_publication_material 'Bruker SHELXTL'
_computing_structure_refinement 'SHELXL-97 (Sheldrick, 2008)'
_computing_structure_solution 'SHELXS-97 (Sheldrick, 2008)'
_diffrn_ambient_temperature 90(2)
_diffrn_measured_fraction_theta_full 1.000
_diffrn_measured_fraction_theta_max 1.000
_diffrn_measurement_device_type 'Bruker APEX-II CCD'
_diffrn_measurement_method '\f and \w scans'
_diffrn_radiation_monochromator graphite
_diffrn_radiation_source 'fine-focus sealed tube'
_diffrn_radiation_type MoK\a
_diffrn_radiation_wavelength 0.71073
_diffrn_reflns_av_R_equivalents 0.0504
_diffrn_reflns_av_sigmaI/netI 0.0446
_diffrn_reflns_limit_h_max 11
_diffrn_reflns_limit_h_min -11
_diffrn_reflns_limit_k_max 21
_diffrn_reflns_limit_k_min -21
_diffrn_reflns_limit_l_max 31
_diffrn_reflns_limit_l_min -31
_diffrn_reflns_number 38670
_diffrn_reflns_theta_full 27.56
_diffrn_reflns_theta_max 27.56
_diffrn_reflns_theta_min 1.47
_exptl_absorpt_coefficient_mu 0.391
_exptl_absorpt_correction_T_max 0.9365
_exptl_absorpt_correction_T_min 0.9018
_exptl_absorpt_correction_type multi-scan
_exptl_absorpt_process_details 'SADABS 2007/3 (Sheldrick, 2007)'
_exptl_crystal_colour Colorless
_exptl_crystal_density_diffrn 1.096
_exptl_crystal_density_method 'not measured'
_exptl_crystal_description Block
_exptl_crystal_F_000 1292
_exptl_crystal_size_max 0.27
_exptl_crystal_size_mid 0.20
_exptl_crystal_size_min 0.17
_refine_diff_density_max 0.531
_refine_diff_density_min -0.816
_refine_diff_density_rms 0.062
_refine_ls_extinction_method none
_refine_ls_goodness_of_fit_ref 1.018
_refine_ls_hydrogen_treatment constr
_refine_ls_matrix_type full
_refine_ls_number_parameters 385
_refine_ls_number_reflns 8321
_refine_ls_number_restraints 0
_refine_ls_restrained_S_all 1.018
_refine_ls_R_factor_all 0.0785
_refine_ls_R_factor_gt 0.0472
_refine_ls_shift/su_max 0.001
_refine_ls_shift/su_mean 0.000
_refine_ls_structure_factor_coef Fsqd
_refine_ls_weighting_details 'calc w=1/[\s^2^(Fo^2^)+(0.0686P)^2^+2.6452P] where P=(Fo^2^+2Fc^2^)/3'
_refine_ls_weighting_scheme calc
_refine_ls_wR_factor_gt 0.1222
_refine_ls_wR_factor_ref 0.1407
_reflns_number_gt 5918
_reflns_number_total 8321
_reflns_threshold_expression >2sigma(I)
_cod_data_source_file c0dt00771d.txt
_cod_data_source_block p21n_BMntBu
_cod_depositor_comments
;
The following automatic conversions were performed:

'_symmetry_cell_setting' value 'Monoclinic' changed to 'monoclinic'
according to /home/saulius/struct/CIF-dictionaries/cif_core.dic
dictionary named 'cif_core.dic' version 2.4.2 from 2011-04-26.

Automatic conversion script
Id: cif_fix_values 1891 2012-01-12 08:04:46Z andrius 
;
_cod_original_sg_symbol_H-M 'P 21/n'
_cod_database_code 7026839

loop_
_symmetry_equiv_pos_as_xyz
'x, y, z'
'-x+1/2, y+1/2, -z+1/2'
'-x, -y, -z'
'x-1/2, -y-1/2, z-1/2'

loop_
_atom_site_label
_atom_site_type_symbol
_atom_site_fract_x
_atom_site_fract_y
_atom_site_fract_z
_atom_site_U_iso_or_equiv
_atom_site_adp_type
_atom_site_occupancy
_atom_site_symmetry_multiplicity
_atom_site_calc_flag
_atom_site_refinement_flags
Mn1 Mn 0.43589(4) 0.84946(2) 0.154352(16) 0.02921(12) Uani 1 1 d .
C1 C 0.2797(2) 0.76787(11) 0.18073(7) 0.0133(4) Uani 1 1 d .
C2 C 0.2174(2) 0.72544(11) 0.13479(7) 0.0138(4) Uani 1 1 d .
C3 C 0.1041(2) 0.66897(12) 0.13995(8) 0.0186(4) Uani 1 1 d .
H3A H 0.0624 0.6415 0.1082 0.022 Uiso 1 1 calc R
C4 C 0.0529(2) 0.65330(13) 0.19204(8) 0.0209(4) Uani 1 1 d .
H4A H -0.0238 0.6147 0.1960 0.025 Uiso 1 1 calc R
C5 C 0.1137(2) 0.69411(12) 0.23833(8) 0.0181(4) Uani 1 1 d .
H5A H 0.0787 0.6829 0.2738 0.022 Uiso 1 1 calc R
C6 C 0.2259(2) 0.75149(11) 0.23308(7) 0.0137(4) Uani 1 1 d .
C7 C 0.2815(2) 0.74363(11) 0.07983(7) 0.0146(4) Uani 1 1 d .
C8 C 0.4039(2) 0.69888(12) 0.06213(8) 0.0181(4) Uani 1 1 d .
C9 C 0.4639(2) 0.71724(13) 0.01158(8) 0.0209(4) Uani 1 1 d .
H9A H 0.5461 0.6868 -0.0003 0.025 Uiso 1 1 calc R
C10 C 0.4067(2) 0.77880(12) -0.02189(8) 0.0186(4) Uani 1 1 d .
C11 C 0.2898(2) 0.82394(12) -0.00288(8) 0.0183(4) Uani 1 1 d .
H11A H 0.2516 0.8671 -0.0248 0.022 Uiso 1 1 calc R
C12 C 0.2259(2) 0.80803(12) 0.04747(8) 0.0158(4) Uani 1 1 d .
C13 C 0.4728(2) 0.63047(13) 0.09618(8) 0.0217(4) Uani 1 1 d .
H13A H 0.4157 0.6253 0.1304 0.026 Uiso 1 1 calc R
C14 C 0.4566(3) 0.55263(13) 0.06425(9) 0.0287(5) Uani 1 1 d .
H14A H 0.3492 0.5426 0.0541 0.043 Uiso 1 1 calc R
H14B H 0.4979 0.5092 0.0876 0.043 Uiso 1 1 calc R
H14C H 0.5123 0.5561 0.0306 0.043 Uiso 1 1 calc R
C15 C 0.6393(3) 0.64646(15) 0.11422(10) 0.0313(5) Uani 1 1 d .
H15A H 0.6784 0.6034 0.1383 0.047 Uiso 1 1 calc R
H15B H 0.6475 0.6967 0.1345 0.047 Uiso 1 1 calc R
H15C H 0.6986 0.6495 0.0814 0.047 Uiso 1 1 calc R
C16 C 0.4688(2) 0.79584(13) -0.07802(8) 0.0209(4) Uani 1 1 d .
H16A H 0.4069 0.8396 -0.0959 0.025 Uiso 1 1 calc R
C17 C 0.6334(3) 0.82353(16) -0.07245(10) 0.0312(5) Uani 1 1 d .
H17A H 0.6417 0.8702 -0.0483 0.047 Uiso 1 1 calc R
H17B H 0.6668 0.8372 -0.1091 0.047 Uiso 1 1 calc R
H17C H 0.6974 0.7810 -0.0563 0.047 Uiso 1 1 calc R
C18 C 0.4525(3) 0.72359(15) -0.11573(9) 0.0308(5) Uani 1 1 d .
H18A H 0.3465 0.7063 -0.1186 0.046 Uiso 1 1 calc R
H18B H 0.5166 0.6806 -0.1002 0.046 Uiso 1 1 calc R
H18C H 0.4841 0.7374 -0.1526 0.046 Uiso 1 1 calc R
C19 C 0.0942(2) 0.85891(12) 0.06418(8) 0.0188(4) Uani 1 1 d .
H19A H 0.0733 0.8449 0.1031 0.023 Uiso 1 1 calc R
C20 C -0.0479(3) 0.84068(16) 0.02724(10) 0.0316(5) Uani 1 1 d .
H20A H -0.0770 0.7852 0.0322 0.047 Uiso 1 1 calc R
H20B H -0.0274 0.8498 -0.0116 0.047 Uiso 1 1 calc R
H20C H -0.1307 0.8753 0.0374 0.047 Uiso 1 1 calc R
C21 C 0.1305(3) 0.94746(13) 0.06251(10) 0.0301(5) Uani 1 1 d .
H21A H 0.2224 0.9582 0.0862 0.045 Uiso 1 1 calc R
H21B H 0.0456 0.9777 0.0760 0.045 Uiso 1 1 calc R
H21C H 0.1466 0.9632 0.0243 0.045 Uiso 1 1 calc R
C22 C 0.2902(2) 0.79682(11) 0.28291(7) 0.0137(4) Uani 1 1 d .
C23 C 0.2349(2) 0.87281(11) 0.29426(8) 0.0159(4) Uani 1 1 d .
C24 C 0.2983(2) 0.91444(12) 0.33993(8) 0.0180(4) Uani 1 1 d .
H24A H 0.2612 0.9659 0.3473 0.022 Uiso 1 1 calc R
C25 C 0.4134(2) 0.88325(12) 0.37478(8) 0.0166(4) Uani 1 1 d .
C26 C 0.4670(2) 0.80792(12) 0.36294(8) 0.0172(4) Uani 1 1 d .
H26A H 0.5459 0.7856 0.3865 0.021 Uiso 1 1 calc R
C27 C 0.4085(2) 0.76431(11) 0.31761(8) 0.0152(4) Uani 1 1 d .
C28 C 0.1129(2) 0.91265(12) 0.25650(8) 0.0209(4) Uani 1 1 d .
H28A H 0.0659 0.8714 0.2311 0.025 Uiso 1 1 calc R
C29 C 0.1855(3) 0.97551(15) 0.22100(10) 0.0341(6) Uani 1 1 d .
H29A H 0.2662 0.9512 0.2009 0.051 Uiso 1 1 calc R
H29B H 0.2282 1.0178 0.2450 0.051 Uiso 1 1 calc R
H29C H 0.1084 0.9978 0.1945 0.051 Uiso 1 1 calc R
C30 C -0.0133(3) 0.95082(16) 0.28793(10) 0.0322(5) Uani 1 1 d .
H30A H -0.0594 0.9107 0.3109 0.048 Uiso 1 1 calc R
H30B H -0.0906 0.9728 0.2614 0.048 Uiso 1 1 calc R
H30C H 0.0295 0.9934 0.3117 0.048 Uiso 1 1 calc R
C31 C 0.4810(3) 0.92984(12) 0.42396(8) 0.0210(4) Uani 1 1 d .
H31A H 0.4177 0.9785 0.4275 0.025 Uiso 1 1 calc R
C32 C 0.6412(3) 0.95683(19) 0.41425(13) 0.0497(8) Uani 1 1 d .
H32A H 0.6416 0.9840 0.3784 0.075 Uiso 1 1 calc R
H32B H 0.7085 0.9107 0.4142 0.075 Uiso 1 1 calc R
H32C H 0.6768 0.9932 0.4439 0.075 Uiso 1 1 calc R
C33 C 0.4775(4) 0.88429(16) 0.47780(10) 0.0504(8) Uani 1 1 d .
H33A H 0.3730 0.8686 0.4836 0.076 Uiso 1 1 calc R
H33B H 0.5162 0.9179 0.5086 0.076 Uiso 1 1 calc R
H33C H 0.5410 0.8369 0.4760 0.076 Uiso 1 1 calc R
C34 C 0.4784(2) 0.68446(12) 0.30470(8) 0.0202(4) Uani 1 1 d .
H34A H 0.4000 0.6527 0.2828 0.024 Uiso 1 1 calc R
C35 C 0.6129(3) 0.69628(16) 0.26877(10) 0.0377(6) Uani 1 1 d .
H35A H 0.6548 0.6446 0.2594 0.057 Uiso 1 1 calc R
H35B H 0.6912 0.7277 0.2892 0.057 Uiso 1 1 calc R
H35C H 0.5790 0.7242 0.2346 0.057 Uiso 1 1 calc R
C36 C 0.5281(3) 0.63718(12) 0.35642(9) 0.0223(4) Uani 1 1 d .
H36A H 0.4428 0.6320 0.3801 0.033 Uiso 1 1 calc R
H36B H 0.6118 0.6647 0.3768 0.033 Uiso 1 1 calc R
H36C H 0.5618 0.5844 0.3456 0.033 Uiso 1 1 calc R
C37 C 0.6076(3) 0.93246(14) 0.14281(10) 0.0289(5) Uani 1 1 d .
C38 C 0.7585(3) 0.88995(16) 0.15725(11) 0.0337(5) Uani 1 1 d .
H38A H 0.8425 0.9273 0.1541 0.051 Uiso 1 1 calc R
H38B H 0.7696 0.8457 0.1316 0.051 Uiso 1 1 calc R
H38C H 0.7599 0.8698 0.1953 0.051 Uiso 1 1 calc R
C39 C 0.5958(3) 1.00335(17) 0.18182(13) 0.0441(7) Uani 1 1 d .
H39A H 0.6812 1.0393 0.1774 0.066 Uiso 1 1 calc R
H39B H 0.5984 0.9846 0.2202 0.066 Uiso 1 1 calc R
H39C H 0.5004 1.0315 0.1728 0.066 Uiso 1 1 calc R
C40 C 0.6064(3) 0.96290(16) 0.08310(11) 0.0369(6) Uani 1 1 d .
H40A H 0.6950 0.9968 0.0791 0.055 Uiso 1 1 calc R
H40B H 0.5137 0.9935 0.0744 0.055 Uiso 1 1 calc R
H40C H 0.6098 0.9179 0.0576 0.055 Uiso 1 1 calc R

loop_
_atom_site_aniso_label
_atom_site_aniso_U_11
_atom_site_aniso_U_22
_atom_site_aniso_U_33
_atom_site_aniso_U_23
_atom_site_aniso_U_13
_atom_site_aniso_U_12
Mn1 0.0272(2) 0.02772(19) 0.0333(2) 0.00055(15) 0.00643(15) -0.00922(15)
C1 0.0146(9) 0.0144(9) 0.0110(9) 0.0001(7) 0.0021(7) 0.0013(7)
C2 0.0162(9) 0.0160(9) 0.0092(8) -0.0004(7) 0.0006(7) 0.0035(7)
C3 0.0220(10) 0.0209(10) 0.0127(9) -0.0046(8) 0.0002(8) -0.0035(8)
C4 0.0234(10) 0.0224(10) 0.0170(10) -0.0019(8) 0.0034(8) -0.0079(9)
C5 0.0227(10) 0.0213(10) 0.0108(9) 0.0013(8) 0.0051(8) -0.0009(8)
C6 0.0184(9) 0.0141(9) 0.0086(8) -0.0005(7) 0.0003(7) 0.0034(7)
C7 0.0184(10) 0.0170(9) 0.0084(8) -0.0030(7) 0.0002(7) -0.0010(8)
C8 0.0223(10) 0.0211(10) 0.0109(9) 0.0007(8) 0.0016(8) 0.0030(8)
C9 0.0217(10) 0.0280(11) 0.0136(9) -0.0002(8) 0.0059(8) 0.0076(9)
C10 0.0196(10) 0.0248(10) 0.0116(9) 0.0009(8) 0.0030(8) -0.0007(8)
C11 0.0213(10) 0.0209(10) 0.0129(9) 0.0025(8) 0.0013(8) 0.0028(8)
C12 0.0172(9) 0.0180(9) 0.0123(9) -0.0015(7) 0.0010(7) 0.0010(8)
C13 0.0273(11) 0.0250(11) 0.0132(9) 0.0019(8) 0.0049(8) 0.0115(9)
C14 0.0400(14) 0.0234(11) 0.0228(11) 0.0020(9) 0.0026(10) 0.0051(10)
C15 0.0350(13) 0.0338(13) 0.0242(12) -0.0003(10) -0.0059(10) 0.0117(11)
C16 0.0211(10) 0.0299(11) 0.0121(9) 0.0037(8) 0.0049(8) 0.0022(9)
C17 0.0252(12) 0.0472(15) 0.0216(11) 0.0044(10) 0.0044(9) -0.0050(11)
C18 0.0399(14) 0.0402(13) 0.0134(10) -0.0003(10) 0.0095(9) -0.0041(11)
C19 0.0207(10) 0.0242(10) 0.0117(9) 0.0003(8) 0.0032(8) 0.0058(8)
C20 0.0217(11) 0.0467(15) 0.0261(12) -0.0086(11) -0.0001(9) 0.0094(10)
C21 0.0383(13) 0.0239(11) 0.0290(12) -0.0007(9) 0.0096(10) 0.0090(10)
C22 0.0177(9) 0.0165(9) 0.0070(8) 0.0002(7) 0.0022(7) -0.0015(7)
C23 0.0191(10) 0.0166(9) 0.0119(9) 0.0006(7) 0.0018(7) 0.0019(8)
C24 0.0255(11) 0.0138(9) 0.0147(9) -0.0029(7) 0.0021(8) 0.0017(8)
C25 0.0221(10) 0.0161(9) 0.0116(9) -0.0024(7) 0.0010(8) -0.0021(8)
C26 0.0212(10) 0.0161(9) 0.0137(9) -0.0016(7) -0.0030(8) 0.0017(8)
C27 0.0200(10) 0.0140(9) 0.0118(9) -0.0005(7) 0.0024(7) 0.0004(8)
C28 0.0271(11) 0.0195(10) 0.0155(10) -0.0031(8) -0.0030(8) 0.0071(9)
C29 0.0427(15) 0.0316(13) 0.0279(12) 0.0095(10) 0.0015(11) 0.0110(11)
C30 0.0310(13) 0.0398(14) 0.0256(12) -0.0024(10) -0.0006(10) 0.0150(11)
C31 0.0297(11) 0.0165(9) 0.0163(10) -0.0058(8) -0.0032(8) -0.0006(8)
C32 0.0386(16) 0.0544(18) 0.0560(18) -0.0318(15) 0.0031(14) -0.0187(13)
C33 0.105(3) 0.0315(13) 0.0142(11) -0.0064(10) -0.0030(14) -0.0171(16)
C34 0.0257(11) 0.0171(10) 0.0167(10) -0.0054(8) -0.0069(8) 0.0058(8)
C35 0.0509(16) 0.0406(14) 0.0232(12) 0.0033(10) 0.0135(11) 0.0252(13)
C36 0.0255(11) 0.0176(10) 0.0234(11) 0.0004(8) -0.0018(9) 0.0038(8)
C37 0.0262(12) 0.0270(11) 0.0343(13) -0.0028(10) 0.0078(10) -0.0071(10)
C38 0.0307(13) 0.0377(13) 0.0332(13) 0.0018(11) 0.0045(10) -0.0041(11)
C39 0.0391(15) 0.0373(14) 0.0575(18) -0.0165(13) 0.0149(13) -0.0115(12)
C40 0.0325(13) 0.0371(14) 0.0417(15) 0.0083(12) 0.0073(11) 0.0000(11)

loop_
_atom_type_symbol
_atom_type_description
_atom_type_scat_dispersion_real
_atom_type_scat_dispersion_imag
_atom_type_scat_source
C C 0.0033 0.0016 'International Tables Vol C Tables 4.2.6.8 and 6.1.1.4'
H H 0.0000 0.0000 'International Tables Vol C Tables 4.2.6.8 and 6.1.1.4'
Mn Mn 0.3368 0.7283 'International Tables Vol C Tables 4.2.6.8 and 6.1.1.4'

loop_
_geom_angle_atom_site_label_1
_geom_angle_atom_site_label_2
_geom_angle_atom_site_label_3
_geom_angle
C1 Mn1 C37 169.68(9)
C2 C1 C6 118.22(17)
C2 C1 Mn1 109.25(13)
C6 C1 Mn1 132.48(14)
C3 C2 C1 121.71(17)
C3 C2 C7 122.05(17)
C1 C2 C7 116.24(17)
C4 C3 C2 119.27(18)
C4 C3 H3A 120.4
C2 C3 H3A 120.4
C3 C4 C5 120.14(19)
C3 C4 H4A 119.9
C5 C4 H4A 119.9
C4 C5 C6 120.61(18)
C4 C5 H5A 119.7
C6 C5 H5A 119.7
C5 C6 C1 120.04(17)
C5 C6 C22 120.82(16)
C1 C6 C22 119.13(17)
C8 C7 C12 119.46(17)
C8 C7 C2 119.88(17)
C12 C7 C2 120.55(17)
C9 C8 C7 119.28(18)
C9 C8 C13 118.66(18)
C7 C8 C13 122.06(17)
C10 C9 C8 122.00(19)
C10 C9 H9A 119.0
C8 C9 H9A 119.0
C11 C10 C9 117.90(18)
C11 C10 C16 120.72(18)
C9 C10 C16 121.38(18)
C10 C11 C12 122.27(18)
C10 C11 H11A 118.9
C12 C11 H11A 118.9
C11 C12 C7 119.01(18)
C11 C12 C19 118.73(17)
C7 C12 C19 122.20(17)
C8 C13 C14 111.00(17)
C8 C13 C15 111.34(19)
C14 C13 C15 110.65(18)
C8 C13 H13A 107.9
C14 C13 H13A 107.9
C15 C13 H13A 107.9
C13 C14 H14A 109.5
C13 C14 H14B 109.5
H14A C14 H14B 109.5
C13 C14 H14C 109.5
H14A C14 H14C 109.5
H14B C14 H14C 109.5
C13 C15 H15A 109.5
C13 C15 H15B 109.5
H15A C15 H15B 109.5
C13 C15 H15C 109.5
H15A C15 H15C 109.5
H15B C15 H15C 109.5
C10 C16 C18 110.88(18)
C10 C16 C17 112.06(17)
C18 C16 C17 110.51(19)
C10 C16 H16A 107.7
C18 C16 H16A 107.7
C17 C16 H16A 107.7
C16 C17 H17A 109.5
C16 C17 H17B 109.5
H17A C17 H17B 109.5
C16 C17 H17C 109.5
H17A C17 H17C 109.5
H17B C17 H17C 109.5
C16 C18 H18A 109.5
C16 C18 H18B 109.5
H18A C18 H18B 109.5
C16 C18 H18C 109.5
H18A C18 H18C 109.5
H18B C18 H18C 109.5
C12 C19 C20 110.25(17)
C12 C19 C21 112.27(18)
C20 C19 C21 110.34(19)
C12 C19 H19A 107.9
C20 C19 H19A 107.9
C21 C19 H19A 107.9
C19 C20 H20A 109.5
C19 C20 H20B 109.5
H20A C20 H20B 109.5
C19 C20 H20C 109.5
H20A C20 H20C 109.5
H20B C20 H20C 109.5
C19 C21 H21A 109.5
C19 C21 H21B 109.5
H21A C21 H21B 109.5
C19 C21 H21C 109.5
H21A C21 H21C 109.5
H21B C21 H21C 109.5
C23 C22 C27 119.56(17)
C23 C22 C6 120.07(17)
C27 C22 C6 120.35(16)
C24 C23 C22 119.14(18)
C24 C23 C28 118.97(17)
C22 C23 C28 121.82(17)
C25 C24 C23 122.17(18)
C25 C24 H24A 118.9
C23 C24 H24A 118.9
C24 C25 C26 117.98(18)
C24 C25 C31 121.18(18)
C26 C25 C31 120.83(18)
C27 C26 C25 122.05(18)
C27 C26 H26A 119.0
C25 C26 H26A 119.0
C26 C27 C22 119.10(17)
C26 C27 C34 119.65(17)
C22 C27 C34 121.18(17)
C23 C28 C29 109.58(18)
C23 C28 C30 113.49(17)
C29 C28 C30 109.36(19)
C23 C28 H28A 108.1
C29 C28 H28A 108.1
C30 C28 H28A 108.1
C28 C29 H29A 109.5
C28 C29 H29B 109.5
H29A C29 H29B 109.5
C28 C29 H29C 109.5
H29A C29 H29C 109.5
H29B C29 H29C 109.5
C28 C30 H30A 109.5
C28 C30 H30B 109.5
H30A C30 H30B 109.5
C28 C30 H30C 109.5
H30A C30 H30C 109.5
H30B C30 H30C 109.5
C33 C31 C25 112.46(18)
C33 C31 C32 110.9(2)
C25 C31 C32 111.00(19)
C33 C31 H31A 107.4
C25 C31 H31A 107.4
C32 C31 H31A 107.4
C31 C32 H32A 109.5
C31 C32 H32B 109.5
H32A C32 H32B 109.5
C31 C32 H32C 109.5
H32A C32 H32C 109.5
H32B C32 H32C 109.5
C31 C33 H33A 109.5
C31 C33 H33B 109.5
H33A C33 H33B 109.5
C31 C33 H33C 109.5
H33A C33 H33C 109.5
H33B C33 H33C 109.5
C27 C34 C36 113.23(16)
C27 C34 C35 109.95(18)
C36 C34 C35 109.89(18)
C27 C34 H34A 107.9
C36 C34 H34A 107.9
C35 C34 H34A 107.9
C34 C35 H35A 109.5
C34 C35 H35B 109.5
H35A C35 H35B 109.5
C34 C35 H35C 109.5
H35A C35 H35C 109.5
H35B C35 H35C 109.5
C34 C36 H36A 109.5
C34 C36 H36B 109.5
H36A C36 H36B 109.5
C34 C36 H36C 109.5
H36A C36 H36C 109.5
H36B C36 H36C 109.5
C39 C37 C40 108.8(2)
C39 C37 C38 108.5(2)
C40 C37 C38 108.9(2)
C39 C37 Mn1 111.18(16)
C40 C37 Mn1 112.87(17)
C38 C37 Mn1 106.46(16)
C37 C38 H38A 109.5
C37 C38 H38B 109.5
H38A C38 H38B 109.5
C37 C38 H38C 109.5
H38A C38 H38C 109.5
H38B C38 H38C 109.5
C37 C39 H39A 109.5
C37 C39 H39B 109.5
H39A C39 H39B 109.5
C37 C39 H39C 109.5
H39A C39 H39C 109.5
H39B C39 H39C 109.5
C37 C40 H40A 109.5
C37 C40 H40B 109.5
H40A C40 H40B 109.5
C37 C40 H40C 109.5
H40A C40 H40C 109.5
H40B C40 H40C 109.5

loop_
_geom_bond_atom_site_label_1
_geom_bond_atom_site_label_2
_geom_bond_distance
Mn1 C1 2.0794(19)
Mn1 C37 2.097(2)
C1 C2 1.404(3)
C1 C6 1.408(3)
C2 C3 1.394(3)
C2 C7 1.509(3)
C3 C4 1.391(3)
C3 H3A 0.9500
C4 C5 1.392(3)
C4 H4A 0.9500
C5 C6 1.398(3)
C5 H5A 0.9500
C6 C22 1.507(3)
C7 C8 1.409(3)
C7 C12 1.409(3)
C8 C9 1.398(3)
C8 C13 1.522(3)
C9 C10 1.392(3)
C9 H9A 0.9500
C10 C11 1.387(3)
C10 C16 1.524(3)
C11 C12 1.400(3)
C11 H11A 0.9500
C12 C19 1.522(3)
C13 C14 1.526(3)
C13 C15 1.532(3)
C13 H13A 1.0000
C14 H14A 0.9800
C14 H14B 0.9800
C14 H14C 0.9800
C15 H15A 0.9800
C15 H15B 0.9800
C15 H15C 0.9800
C16 C18 1.524(3)
C16 C17 1.526(3)
C16 H16A 1.0000
C17 H17A 0.9800
C17 H17B 0.9800
C17 H17C 0.9800
C18 H18A 0.9800
C18 H18B 0.9800
C18 H18C 0.9800
C19 C20 1.525(3)
C19 C21 1.530(3)
C19 H19A 1.0000
C20 H20A 0.9800
C20 H20B 0.9800
C20 H20C 0.9800
C21 H21A 0.9800
C21 H21B 0.9800
C21 H21C 0.9800
C22 C23 1.406(3)
C22 C27 1.409(3)
C23 C24 1.395(3)
C23 C28 1.524(3)
C24 C25 1.382(3)
C24 H24A 0.9500
C25 C26 1.393(3)
C25 C31 1.516(3)
C26 C27 1.392(3)
C26 H26A 0.9500
C27 C34 1.523(3)
C28 C29 1.532(3)
C28 C30 1.532(3)
C28 H28A 1.0000
C29 H29A 0.9800
C29 H29B 0.9800
C29 H29C 0.9800
C30 H30A 0.9800
C30 H30B 0.9800
C30 H30C 0.9800
C31 C33 1.514(3)
C31 C32 1.520(3)
C31 H31A 1.0000
C32 H32A 0.9800
C32 H32B 0.9800
C32 H32C 0.9800
C33 H33A 0.9800
C33 H33B 0.9800
C33 H33C 0.9800
C34 C36 1.524(3)
C34 C35 1.531(3)
C34 H34A 1.0000
C35 H35A 0.9800
C35 H35B 0.9800
C35 H35C 0.9800
C36 H36A 0.9800
C36 H36B 0.9800
C36 H36C 0.9800
C37 C39 1.531(3)
C37 C40 1.531(4)
C37 C38 1.535(3)
C38 H38A 0.9800
C38 H38B 0.9800
C38 H38C 0.9800
C39 H39A 0.9800
C39 H39B 0.9800
C39 H39C 0.9800
C40 H40A 0.9800
C40 H40B 0.9800
C40 H40C 0.9800
